data_7012553
loop_
_publ_author_name
'Carey, David T.'
'Cope-Eatough, Elaine K.'
'Vilaplana-Maf\'e, Eva'
'Mair, Francis S.'
'Pritchard, Robin G.'
'Warren, John E.'
'Woods, Rebecca J.'

_publ_section_title
;
 Structures and reactions of monomeric and dimeric lithium
 diazapentadienyl complexes with electrophiles: synthesis of
 \a-C,C'-dialkyl-\b-diimines, and dissolution-reversible synthesis of
 an \a-alkoxylithium-\b-diimine
;
_journal_issue 6
_journal_name_full 'Dalton Transactions'
_journal_page_first 1083
_journal_paper_doi 10.1039/b212079h
_journal_year 2003
_chemical_compound_source 'synthesis as described'
_chemical_formula_moiety 'C35 H53 Li1 N2 O3'
_chemical_formula_sum 'C35 H53 Li N2 O3'
_chemical_formula_weight 556.73
_space_group_IT_number 160
_symmetry_cell_setting trigonal
_symmetry_Int_Tables_number 160
_symmetry_space_group_name_Hall 'R 3 -2"'
_symmetry_space_group_name_H-M 'R 3 m :H'
_atom_sites_solution_hydrogens geom
_atom_sites_solution_primary direct
_atom_sites_solution_secondary difmap
_audit_conform_dict_location ftp://ftp.iucr.org/pub/cif_core.dic
_audit_conform_dict_name cif_core.dic
_audit_conform_dict_version 2.2
_audit_creation_date 2002-09-16T16:50:47-00:00
_audit_creation_method 'WinGX routine CIF_UPDATE'
_cell_angle_alpha 90
_cell_angle_beta 90
_cell_angle_gamma 120
_cell_formula_units_Z 9
_cell_length_a 32.123(9)
_cell_length_b 32.123(9)
_cell_length_c 9.273(2)
_cell_measurement_reflns_used 25
_cell_measurement_temperature 203(2)
_cell_measurement_theta_max 14
_cell_measurement_theta_min 7.6
_cell_measurement_wavelength 0.71073
_cell_volume 8287(4)
_computing_molecular_graphics 'Ortep-3 for Windows (Farrugia, 1997)'
_computing_publication_material 'WinGX publication routines (Farrugia, 1999)'
_computing_structure_refinement 'SHELXL-97 (Sheldrick, 1997)'
_computing_structure_solution 'SHELXS-97 (Sheldrick, 1997)'
_diffrn_ambient_temperature 203(2)
_diffrn_measured_fraction_theta_full 0.99
_diffrn_measured_fraction_theta_max 0.99
_diffrn_radiation_monochromator graphite
_diffrn_radiation_probe x-ray
_diffrn_radiation_type MoK\a
_diffrn_radiation_wavelength 0.71073
_diffrn_reflns_av_R_equivalents 0.0682
_diffrn_reflns_av_unetI/netI 0.0746
_diffrn_reflns_limit_h_max 33
_diffrn_reflns_limit_h_min -38
_diffrn_reflns_limit_k_max 38
_diffrn_reflns_limit_k_min 0
_diffrn_reflns_limit_l_max 11
_diffrn_reflns_limit_l_min 0
_diffrn_reflns_number 5339
_diffrn_reflns_theta_full 24.98
_diffrn_reflns_theta_max 24.98
_diffrn_reflns_theta_min 2.2
_exptl_absorpt_coefficient_mu 0.062
_exptl_absorpt_correction_T_max 0.9876
_exptl_absorpt_correction_T_min 0.9815
_exptl_absorpt_correction_type psi-scan
_exptl_absorpt_process_details
;
North A.C.T., Phillips D.C. & Mathews F.S. (1968) Acta. Cryst. A24, 351
Number of psi-scan sets used was   3
Theta correction was applied.
Averaged transmission function was used.
No Fourier smoothing was applied.
;
_exptl_crystal_colour colourless
_exptl_crystal_density_diffrn 1.004
_exptl_crystal_density_method 'not measured'
_exptl_crystal_description prism
_exptl_crystal_F_000 2736
_exptl_crystal_size_max 0.3
_exptl_crystal_size_mid 0.3
_exptl_crystal_size_min 0.2
_refine_diff_density_max 0.15
_refine_diff_density_min -0.125
_refine_diff_density_rms 0.03
_refine_ls_abs_structure_details 'Flack H D (1983), Acta Cryst. A39, 876-881'
_refine_ls_abs_structure_Flack 0(4)
_refine_ls_extinction_coef 0.00069(5)
_refine_ls_extinction_expression Fc^*^=kFc[1+0.001xFc^2^\l^3^/sin(2\q)]^-1/4^
_refine_ls_extinction_method SHELXL
_refine_ls_goodness_of_fit_ref 0.917
_refine_ls_hydrogen_treatment mixed
_refine_ls_matrix_type full
_refine_ls_number_parameters 216
_refine_ls_number_reflns 1817
_refine_ls_number_restraints 8
_refine_ls_restrained_S_all 0.916
_refine_ls_R_factor_all 0.1067
_refine_ls_R_factor_gt 0.0605
_refine_ls_shift/su_max 0.055
_refine_ls_shift/su_mean 0.007
_refine_ls_structure_factor_coef Fsqd
_refine_ls_weighting_details 'calc w=1/[\s^2^(Fo^2^)+(0.0740P)^2^+0.0000P] where P=(Fo^2^+2Fc^2^)/3'
_refine_ls_weighting_scheme calc
_refine_ls_wR_factor_gt 0.1257
_refine_ls_wR_factor_ref 0.1434
_reflns_number_gt 1022
_reflns_number_total 1817
_reflns_threshold_expression >2sigma(I)
_cod_data_source_file b212079h.txt
_cod_data_source_block 2c
_cod_original_sg_symbol_H-M 'R 3 m'
_cod_database_code 7012553

loop_
_symmetry_equiv_pos_as_xyz
'x, y, z'
'-y, x-y, z'
'-x+y, -x, z'
'-x+y, y, z'
'x, x-y, z'
'-y, -x, z'
'x+2/3, y+1/3, z+1/3'
'-y+2/3, x-y+1/3, z+1/3'
'-x+y+2/3, -x+1/3, z+1/3'
'-x+y+2/3, y+1/3, z+1/3'
'x+2/3, x-y+1/3, z+1/3'
'-y+2/3, -x+1/3, z+1/3'
'x+1/3, y+2/3, z+2/3'
'-y+1/3, x-y+2/3, z+2/3'
'-x+y+1/3, -x+2/3, z+2/3'
'-x+y+1/3, y+2/3, z+2/3'
'x+1/3, x-y+2/3, z+2/3'
'-y+1/3, -x+2/3, z+2/3'

loop_
_atom_site_label
_atom_site_type_symbol
_atom_site_fract_x
_atom_site_fract_y
_atom_site_fract_z
_atom_site_U_iso_or_equiv
_atom_site_adp_type
_atom_site_occupancy
_atom_site_symmetry_multiplicity
_atom_site_calc_flag
_atom_site_refinement_flags
_atom_site_disorder_assembly
_atom_site_disorder_group
C1 C 0.71013(3) 0.21139(4) 0.24345(13) 0.0430(4) Uani 1 1 d . . .
C2 C 0.73936(3) 0.26064(3) 0.2687(2) 0.0488(5) Uani 1 2 d S . .
H2 H 0.7238 0.2762 0.3079 0.059 Uiso 1 2 calc SR . .
C3 C 0.65842(4) 0.18920(4) 0.29164(17) 0.0635(5) Uani 1 1 d . . .
H3A H 0.6375 0.1675 0.2176 0.095 Uiso 1 1 calc R . .
H3B H 0.6506 0.2144 0.3079 0.095 Uiso 1 1 calc R . .
H3C H 0.6539 0.1715 0.3804 0.095 Uiso 1 1 calc R . .
C4 C 0.69474(3) 0.13492(4) 0.16118(14) 0.0466(4) Uani 1 1 d . . .
C5 C 0.68689(4) 0.10232(4) 0.27144(16) 0.0509(4) Uani 1 1 d . . .
C6 C 0.65993(4) 0.05331(4) 0.2412(2) 0.0718(6) Uani 1 1 d . . .
H6 H 0.6544 0.031 0.3149 0.086 Uiso 1 1 calc R . .
C7 C 0.64137(4) 0.03690(5) 0.10657(19) 0.0735(6) Uani 1 1 d . . .
H7 H 0.623 0.0037 0.0881 0.088 Uiso 1 1 calc R . .
C8 C 0.64998(5) 0.06931(5) 0.00011(19) 0.0762(6) Uani 1 1 d . . .
H8 H 0.6382 0.0584 -0.0933 0.091 Uiso 1 1 calc R . .
C9 C 0.67564(4) 0.11763(4) 0.02724(15) 0.0594(5) Uani 1 1 d . . .
H9 H 0.6803 0.1394 -0.0472 0.071 Uiso 1 1 calc R . .
C10 C 0.70803(4) 0.11859(4) 0.41866(15) 0.0615(5) Uani 1 1 d . . .
H10 H 0.7159 0.1524 0.429 0.074 Uiso 1 1 calc R . .
C11 C 0.75554(5) 0.11826(5) 0.4296(2) 0.0889(7) Uani 1 1 d . . .
H11A H 0.7492 0.0855 0.4212 0.133 Uiso 1 1 calc R . .
H11B H 0.7705 0.1315 0.5219 0.133 Uiso 1 1 calc R . .
H11C H 0.7769 0.1376 0.3525 0.133 Uiso 1 1 calc R . .
C12 C 0.67571(6) 0.09120(6) 0.54138(19) 0.0947(7) Uani 1 1 d . . .
H12A H 0.6668 0.0576 0.5341 0.142 Uiso 1 1 calc R . .
H12B H 0.647 0.0939 0.5378 0.142 Uiso 1 1 calc R . .
H12C H 0.6923 0.1043 0.6318 0.142 Uiso 1 1 calc R . .
C13 C 0.74816(5) 0.25184(5) -0.1323(3) 0.1093(9) Uani 1 2 d S . .
H13A H 0.76 0.2785 -0.0634 0.131 Uiso 0.5 1 calc PR . .
H13B H 0.7136 0.2305 -0.1173 0.131 Uiso 0.5 1 calc PR . .
C14 C 0.75891(14) 0.27010(10) -0.2865(3) 0.1642(17) Uani 0.5 1 d P . .
H14A H 0.7325 0.2732 -0.3275 0.197 Uiso 0.5 1 calc PR . .
H14B H 0.7887 0.3012 -0.2923 0.197 Uiso 0.5 1 calc PR . .
C15 C 0.76339(7) 0.23661(7) -0.3514(4) 0.2178(17) Uani 1 2 d S . .
H15A H 0.7845 0.2501 -0.4353 0.261 Uiso 0.5 1 calc PR . .
H15B H 0.7319 0.2113 -0.3852 0.261 Uiso 0.5 1 calc PR . .
C16 C 0.78263(6) 0.21737(6) -0.2562(3) 0.1363(13) Uani 1 2 d S . .
H16A H 0.7679 0.1826 -0.2716 0.164 Uiso 0.5 1 calc PR . .
H16B H 0.8174 0.2321 -0.2716 0.164 Uiso 0.5 1 calc PR . .
C17 C 0.79879(5) 0.12870(4) 0.0110(2) 0.1042(7) Uani 1 1 d . . .
H17A H 0.7725 0.1204 -0.0572 0.125 Uiso 1 1 calc R . .
H17B H 0.7856 0.1086 0.0972 0.125 Uiso 1 1 calc R . .
C18 C 0.83511(5) 0.12094(6) -0.0539(3) 0.1284(9) Uani 1 1 d . . .
H18A H 0.8385 0.0967 0.0008 0.154 Uiso 1 1 calc R . .
H18B H 0.8259 0.1093 -0.153 0.154 Uiso 1 1 calc R . .
N1 N 0.72504(3) 0.18461(3) 0.18055(11) 0.0451(3) Uani 1 1 d . . .
O1 O 0.77360(3) 0.22640(3) -0.11940(14) 0.0795(5) Uani 1 2 d S . .
O2 O 0.82142(2) 0.17858(2) 0.04875(17) 0.0750(5) Uani 1 2 d S . .
Li1 Li 0.78683(5) 0.21317(5) 0.0804(3) 0.0527(9) Uani 1 2 d S . .
O41 O 0.55994(17) 0.10402(13) 0.8450(5) 0.348(3) Uani 0.5 1 d PD . .
C42 C 0.55164(7) 0.10327(15) 0.7072(5) 0.330(5) Uani 1 2 d SD . .
H42A H 0.5171 0.0885 0.6883 0.396 Uiso 0.5 1 calc PR . .
H42B H 0.5641 0.0853 0.6549 0.396 Uiso 0.5 1 calc PR . .
C43 C 0.57405(8) 0.14810(15) 0.6688(4) 0.275(3) Uani 1 2 d SD . .
H43A H 0.5528 0.1551 0.6105 0.33 Uiso 0.5 1 calc PR . .
H43B H 0.6023 0.1551 0.6105 0.33 Uiso 0.5 1 calc PR . .
C44 C 0.58753(7) 0.17505(14) 0.7857(5) 0.296(4) Uani 1 2 d SD . .
H44A H 0.6226 0.1958 0.7846 0.356 Uiso 0.5 1 calc PR . .
H44B H 0.5733 0.1958 0.7846 0.356 Uiso 0.5 1 calc PR . .
C45 C 0.57505(11) 0.1501(2) 0.9032(5) 0.350(4) Uani 1 2 d SD . .
H45A H 0.5488 0.1515 0.9525 0.42 Uiso 0.5 1 calc PR . .
H45B H 0.6022 0.1603 0.9694 0.42 Uiso 0.5 1 calc PR . .

loop_
_atom_site_aniso_label
_atom_site_aniso_U_11
_atom_site_aniso_U_22
_atom_site_aniso_U_33
_atom_site_aniso_U_23
_atom_site_aniso_U_13
_atom_site_aniso_U_12
C1 0.0375(5) 0.0492(5) 0.0448(7) 0.0031(6) 0.0000(5) 0.0235(4)
C2 0.0435(4) 0.0435(4) 0.0707(12) -0.0024(5) 0.0024(5) 0.0302(5)
C3 0.0471(5) 0.0615(6) 0.0857(10) 0.0007(7) 0.0068(6) 0.0298(4)
C4 0.0370(5) 0.0431(5) 0.0620(8) -0.0069(6) 0.0018(6) 0.0218(3)
C5 0.0402(5) 0.0446(5) 0.0681(8) 0.0037(6) 0.0067(6) 0.0213(4)
C6 0.0545(6) 0.0515(6) 0.1048(12) 0.0044(8) 0.0108(8) 0.0232(5)
C7 0.0474(6) 0.0466(6) 0.1098(11) -0.0175(7) 0.0092(8) 0.0111(5)
C8 0.0601(8) 0.0625(7) 0.0860(10) -0.0330(7) -0.0091(8) 0.0157(6)
C9 0.0482(6) 0.0567(6) 0.0619(9) -0.0108(7) -0.0059(7) 0.0176(5)
C10 0.0636(6) 0.0549(6) 0.0624(9) 0.0106(7) 0.0057(7) 0.0269(5)
C11 0.0742(7) 0.0994(9) 0.0908(12) 0.0065(9) -0.0169(8) 0.0418(6)
C12 0.0940(10) 0.0890(9) 0.0879(12) 0.0249(9) 0.0146(9) 0.0359(7)
C13 0.1516(8) 0.1516(8) 0.0719(16) 0.0003(7) -0.0003(7) 0.1111(9)
C14 0.346(3) 0.0900(15) 0.084(2) -0.0241(16) -0.087(2) 0.1293(15)
C15 0.3593(16) 0.3593(16) 0.0554(17) 0.0066(12) -0.0066(12) 0.2701(19)
C16 0.1823(11) 0.1823(11) 0.0623(16) -0.0107(10) 0.0107(10) 0.1047(14)
C17 0.0821(7) 0.0531(6) 0.1806(17) -0.0087(9) 0.0472(9) 0.0362(5)
C18 0.0700(8) 0.0764(8) 0.227(2) -0.0403(11) 0.0318(11) 0.0278(6)
N1 0.0344(4) 0.0443(4) 0.0530(6) 0.0037(5) 0.0013(5) 0.0171(3)
O1 0.1078(4) 0.1078(4) 0.0449(7) -0.0071(4) 0.0071(4) 0.0706(5)
O2 0.0510(3) 0.0510(3) 0.1146(11) -0.0146(4) 0.0146(4) 0.0193(4)
Li1 0.0570(7) 0.0570(7) 0.0532(18) 0.0029(8) -0.0029(8) 0.0353(8)
O41 0.181(3) 0.375(3) 0.480(5) 0.277(3) 0.076(5) 0.135(3)
C42 0.556(10) 0.126(3) 0.164(4) -0.028(4) -0.0138(18) 0.0629(17)
C43 0.367(6) 0.280(5) 0.149(4) 0.102(4) 0.0511(18) 0.140(3)
C44 0.422(8) 0.111(3) 0.252(6) -0.033(4) -0.0164(19) 0.0553(16)
C45 0.410(6) 0.576(12) 0.120(3) -0.123(5) -0.062(3) 0.288(6)

loop_
_atom_type_symbol
_atom_type_description
_atom_type_scat_dispersion_real
_atom_type_scat_dispersion_imag
_atom_type_scat_source
C C 0.0033 0.0016 'International Tables Vol C Tables 4.2.6.8 and 6.1.1.4'
H H 0 0 'International Tables Vol C Tables 4.2.6.8 and 6.1.1.4'
N N 0.0061 0.0033 'International Tables Vol C Tables 4.2.6.8 and 6.1.1.4'
O O 0.0106 0.006 'International Tables Vol C Tables 4.2.6.8 and 6.1.1.4'
Li Li -0.0003 0.0001 'International Tables Vol C Tables 4.2.6.8 and 6.1.1.4'

loop_
_geom_angle_atom_site_label_1
_geom_angle_atom_site_label_2
_geom_angle_atom_site_label_3
_geom_angle
_geom_angle_site_symmetry_1
_geom_angle_site_symmetry_3
_geom_angle_publ_flag
N1 C1 C2 123.88(10) . . ?
N1 C1 C3 119.86(9) . . ?
C2 C1 C3 116.26(12) . . ?
C1 C2 C1 128.80(16) . 6_665 ?
C9 C4 C5 118.89(10) . . ?
C9 C4 N1 119.39(11) . . ?
C5 C4 N1 121.48(11) . . ?
C4 C5 C6 118.55(13) . . ?
C4 C5 C10 121.76(10) . . ?
C6 C5 C10 119.65(13) . . ?
C7 C6 C5 121.52(15) . . ?
C8 C7 C6 118.96(12) . . ?
C7 C8 C9 120.79(15) . . ?
C8 C9 C4 121.26(13) . . ?
C12 C10 C5 115.36(10) . . ?
C12 C10 C11 110.23(14) . . ?
C5 C10 C11 109.67(13) . . ?
O1 C13 C14 102.5(2) . . ?
C15 C14 C13 102.4(3) . . ?
C14 C15 C16 109.4(3) . . ?
O1 C16 C15 107.9(3) . . ?
O2 C17 C18 107.07(11) . . ?
C18 C18 C17 108.57(7) 6_665 . ?
C1 N1 C4 121.93(9) . . ?
C1 N1 Li1 121.42(9) . . ?
C4 N1 Li1 115.88(11) . . ?
C16 O1 C13 106.8(2) . . ?
C16 O1 Li1 136.75(19) . . ?
C13 O1 Li1 116.49(16) . . ?
C17 O2 C17 108.71(16) . 6_665 ?
C17 O2 Li1 124.05(8) . . ?
C17 O2 Li1 124.05(8) 6_665 . ?
O2 Li1 N1 122.61(10) . 6_665 ?
O2 Li1 N1 122.61(10) . . ?
N1 Li1 N1 95.84(14) 6_665 . ?
O2 Li1 O1 102.98(15) . . ?
N1 Li1 O1 105.49(12) 6_665 . ?
N1 Li1 O1 105.49(12) . . ?
O41 O41 C42 78.7(3) 4_655 . ?
O41 O41 C45 79.6(2) 4_655 . ?
C42 O41 C45 110.7(4) . . ?
O41 C42 C43 104.7(4) . . ?
C42 C43 C44 108.7(4) . . ?
C45 C44 C43 112.8(4) . . ?
C44 C45 O41 99.5(4) . . ?

loop_
_geom_bond_atom_site_label_1
_geom_bond_atom_site_label_2
_geom_bond_distance
_geom_bond_site_symmetry_2
_geom_bond_publ_flag
C1 N1 1.3121(17) . ?
C1 C2 1.3979(13) . ?
C1 C3 1.5110(16) . ?
C2 C1 1.3979(13) 6_665 ?
C4 C9 1.3736(18) . ?
C4 C5 1.3936(19) . ?
C4 N1 1.4049(13) . ?
C5 C6 1.3940(16) . ?
C5 C10 1.4977(19) . ?
C6 C7 1.370(2) . ?
C7 C8 1.359(2) . ?
C8 C9 1.3683(18) . ?
C10 C12 1.495(2) . ?
C10 C11 1.535(2) . ?
C13 O1 1.421(3) . ?
C13 C14 1.518(4) . ?
C14 C15 1.302(5) . ?
C15 C16 1.388(5) . ?
C16 O1 1.364(3) . ?
C17 O2 1.4332(16) . ?
C17 C18 1.441(3) . ?
C18 C18 1.412(3) 6_665 ?
N1 Li1 1.955(2) . ?
O1 Li1 1.994(3) . ?
O2 C17 1.4333(16) 6_665 ?
O2 Li1 1.947(3) . ?
Li1 N1 1.955(2) 6_665 ?
O41 O41 0.509(12) 4_655 ?
O41 C42 1.304(6) . ?
O41 C45 1.413(7) . ?
C42 C43 1.297(6) . ?
C43 C44 1.318(6) . ?
C44 C45 1.292(6) . ?
